data_4071910
loop_
_publ_author_name
'Adams, Richard D.'
'Boswell, Erin M.'
'Hall, Michael B.'
'Yang, Xinzheng'

_publ_section_title
;
 Activation of Hydrogen and Related Small Molecules by the Unsaturated
 Cluster Complex PtOs3(CO)7(PBut3)(\m-PBut2)(\m4-CHCMeCH)
;
_journal_issue 19
_journal_name_full Organometallics
_journal_page_first 4938
_journal_paper_doi 10.1021/om800467v
_journal_volume 27
_journal_year 2008
_chemical_formula_sum 'C31 H52 O7 Os3 P2 Pt'
_chemical_formula_weight 1364.36
_chemical_name_systematic
; 
 ? 
;
_space_group_IT_number 2
_symmetry_cell_setting triclinic
_symmetry_space_group_name_Hall '-P 1'
_symmetry_space_group_name_H-M 'P -1'
_atom_sites_solution_hydrogens geom
_atom_sites_solution_primary direct
_atom_sites_solution_secondary difmap
_audit_creation_method SHELXL-97
_cell_angle_alpha 95.218(2)
_cell_angle_beta 95.758(2)
_cell_angle_gamma 101.060(2)
_cell_formula_units_Z 2
_cell_length_a 8.8502(8)
_cell_length_b 13.7431(12)
_cell_length_c 15.6238(13)
_cell_measurement_reflns_used 8192
_cell_measurement_temperature 100(2)
_cell_measurement_theta_max 25.682
_cell_measurement_theta_min 2.537
_cell_volume 1843.8(3)
_computing_cell_refinement 'SAINT+  V6.45 (Bruker, 2003)'
_computing_data_collection 'SMART V5.632 (Bruker, 2005)'
_computing_data_reduction 'SAINT+  V6.45'
_computing_molecular_graphics 'SHELXTL V6.1 (Sheldrick, 2000)'
_computing_publication_material 'SHELXTL V6.1'
_computing_structure_refinement 'SHELXL-97 (Sheldrick, 1997)'
_computing_structure_solution 'SHELXS-97 (Sheldrick, 1990)'
_diffrn_ambient_temperature 100(2)
_diffrn_measured_fraction_theta_full 0.998
_diffrn_measured_fraction_theta_max 0.998
_diffrn_measurement_device_type 'Bruker SMART APEX CCD diffractometer'
_diffrn_measurement_method 'omega scans'
_diffrn_radiation_monochromator graphite
_diffrn_radiation_source 'fine-focus sealed tube'
_diffrn_radiation_type MoK\a
_diffrn_radiation_wavelength 0.71073
_diffrn_reflns_av_R_equivalents 0.0000
_diffrn_reflns_av_sigmaI/netI 0.0285
_diffrn_reflns_limit_h_max 10
_diffrn_reflns_limit_h_min -10
_diffrn_reflns_limit_k_max 16
_diffrn_reflns_limit_k_min -16
_diffrn_reflns_limit_l_max 19
_diffrn_reflns_limit_l_min 0
_diffrn_reflns_number 8878
_diffrn_reflns_theta_full 25.69
_diffrn_reflns_theta_max 25.69
_diffrn_reflns_theta_min 1.32
_diffrn_standards_decay_% <1
_exptl_absorpt_coefficient_mu 14.214
_exptl_absorpt_correction_T_max 1.000
_exptl_absorpt_correction_T_min 0.267
_exptl_absorpt_correction_type multi-scan
_exptl_absorpt_process_details '(SADABS, Bruker, 1997)'
_exptl_crystal_colour orange
_exptl_crystal_density_diffrn 2.458
_exptl_crystal_density_method 'not measured'
_exptl_crystal_description plate
_exptl_crystal_F_000 1260
_exptl_crystal_size_max 0.28
_exptl_crystal_size_mid 0.22
_exptl_crystal_size_min 0.05
_refine_diff_density_max 1.854
_refine_diff_density_min -1.436
_refine_diff_density_rms 0.247
_refine_ls_extinction_method none
_refine_ls_goodness_of_fit_ref 1.050
_refine_ls_hydrogen_treatment mixed
_refine_ls_matrix_type full
_refine_ls_number_parameters 417
_refine_ls_number_reflns 8878
_refine_ls_number_restraints 2
_refine_ls_restrained_S_all 1.050
_refine_ls_R_factor_all 0.0370
_refine_ls_R_factor_gt 0.0349
_refine_ls_shift/su_max 0.001
_refine_ls_shift/su_mean 0.000
_refine_ls_structure_factor_coef Fsqd
_refine_ls_weighting_details 'calc w=1/[\s^2^(Fo^2^)+(0.0759P)^2^+0.0000P] where P=(Fo^2^+2Fc^2^)/3'
_refine_ls_weighting_scheme calc
_refine_ls_wR_factor_gt 0.0982
_refine_ls_wR_factor_ref 0.0994
_reflns_number_gt 8350
_reflns_number_total 8878
_reflns_threshold_expression >2sigma(I)
_cod_data_source_file om800467v_si_001.cif
_cod_data_source_block twin
_cod_depositor_comments
;
The following automatic conversions were performed:

'_symmetry_cell_setting' value 'Triclinic' changed to 'triclinic'
according to /home/saulius/struct/CIF-dictionaries/cif_core.dic
dictionary named 'cif_core.dic' version 2.4.1 from 2010-06-29.

Automatic conversion script
Id: cif_fix_values 1715 2011-07-08 13:25:40Z adriana 
;
_cod_original_sg_symbol_H-M P-1
_cod_database_code 4071910

loop_
_symmetry_equiv_pos_as_xyz
'x, y, z'
'-x, -y, -z'

loop_
_atom_site_label
_atom_site_type_symbol
_atom_site_fract_x
_atom_site_fract_y
_atom_site_fract_z
_atom_site_U_iso_or_equiv
_atom_site_adp_type
_atom_site_occupancy
_atom_site_symmetry_multiplicity
_atom_site_calc_flag
_atom_site_refinement_flags
Pt1 Pt 0.36817(3) 0.54922(2) 0.790451(19) 0.01252(9) Uani 1 1 d D
Os1 Os 0.25241(3) 0.65952(2) 0.641746(19) 0.01250(9) Uani 1 1 d D
Os2 Os 0.56595(3) 0.70510(2) 0.733736(19) 0.01133(9) Uani 1 1 d .
Os3 Os 0.38229(3) 0.84010(2) 0.764987(19) 0.01239(9) Uani 1 1 d .
P1 P 0.3025(2) 0.37794(16) 0.78758(13) 0.0143(4) Uani 1 1 d .
P2 P 0.6422(2) 0.87442(16) 0.73686(13) 0.0133(4) Uani 1 1 d .
O11 O -0.0593(7) 0.5170(5) 0.5892(4) 0.0306(16) Uani 1 1 d .
O12 O 0.4028(7) 0.5811(5) 0.4863(4) 0.0265(15) Uani 1 1 d .
O13 O 0.1428(7) 0.8075(5) 0.5286(4) 0.0231(14) Uani 1 1 d .
O21 O 0.7201(7) 0.6442(5) 0.5786(4) 0.0273(15) Uani 1 1 d .
O22 O 0.8330(6) 0.6432(5) 0.8366(4) 0.0231(14) Uani 1 1 d .
O31 O 0.2591(7) 0.9884(5) 0.6599(4) 0.0253(14) Uani 1 1 d .
O32 O 0.3784(7) 0.9876(5) 0.9206(4) 0.0294(15) Uani 1 1 d .
C1 C 0.4162(8) 0.7035(6) 0.8400(5) 0.0110(15) Uiso 1 1 d .
H1 H 0.4772 0.7243 0.8984 0.013 Uiso 1 1 calc R
C2 C 0.2555(9) 0.7207(6) 0.8374(5) 0.0131(16) Uani 1 1 d .
C3 C 0.1720(9) 0.7176(6) 0.7550(5) 0.0149(16) Uani 1 1 d .
H3 H 0.0669 0.7347 0.7508 0.018 Uiso 1 1 calc R
C4 C 0.1917(9) 0.7398(7) 0.9209(5) 0.0205(19) Uani 1 1 d .
H4A H 0.1117 0.7795 0.9124 0.031 Uiso 1 1 calc R
H4B H 0.2754 0.7762 0.9647 0.031 Uiso 1 1 calc R
H4C H 0.1462 0.6760 0.9405 0.031 Uiso 1 1 calc R
C11 C 0.0584(10) 0.5700(6) 0.6084(5) 0.0163(17) Uani 1 1 d .
C12 C 0.3518(9) 0.6117(6) 0.5448(6) 0.0178(18) Uani 1 1 d .
C13 C 0.1861(9) 0.7561(7) 0.5740(5) 0.0178(18) Uani 1 1 d .
C21 C 0.6604(9) 0.6678(6) 0.6372(5) 0.0167(17) Uani 1 1 d .
C22 C 0.7305(9) 0.6676(7) 0.7989(5) 0.0166(17) Uani 1 1 d .
C31 C 0.3051(10) 0.9308(6) 0.6986(5) 0.0169(17) Uani 1 1 d .
C32 C 0.3845(9) 0.9331(6) 0.8615(5) 0.0155(17) Uani 1 1 d .
C40 C 0.1620(10) 0.3107(7) 0.6907(6) 0.0210(19) Uani 1 1 d .
C41 C 0.2120(10) 0.3483(6) 0.6058(5) 0.0208(19) Uani 1 1 d .
H41A H 0.3095 0.3284 0.5948 0.031 Uiso 1 1 calc R
H41B H 0.2268 0.4212 0.6108 0.031 Uiso 1 1 calc R
H41C H 0.1315 0.3191 0.5577 0.031 Uiso 1 1 calc R
C42 C 0.0021(9) 0.3364(7) 0.6999(6) 0.0230(19) Uani 1 1 d .
H42A H -0.0655 0.3154 0.6451 0.034 Uiso 1 1 calc R
H42B H 0.0143 0.4085 0.7145 0.034 Uiso 1 1 calc R
H42C H -0.0442 0.3015 0.7459 0.034 Uiso 1 1 calc R
C43 C 0.1427(11) 0.1971(7) 0.6783(6) 0.028(2) Uani 1 1 d .
H43A H 0.0603 0.1691 0.6309 0.042 Uiso 1 1 calc R
H43B H 0.1151 0.1699 0.7318 0.042 Uiso 1 1 calc R
H43C H 0.2403 0.1796 0.6643 0.042 Uiso 1 1 calc R
C44 C 0.2057(10) 0.3506(7) 0.8900(5) 0.0194(18) Uani 1 1 d .
C45 C 0.0972(11) 0.4250(7) 0.9048(6) 0.028(2) Uani 1 1 d .
H45A H 0.0142 0.4138 0.8563 0.042 Uiso 1 1 calc R
H45B H 0.1570 0.4934 0.9087 0.042 Uiso 1 1 calc R
H45C H 0.0518 0.4148 0.9588 0.042 Uiso 1 1 calc R
C46 C 0.1148(11) 0.2443(7) 0.8910(6) 0.030(2) Uani 1 1 d .
H46A H 0.1830 0.1970 0.8814 0.046 Uiso 1 1 calc R
H46B H 0.0271 0.2300 0.8450 0.046 Uiso 1 1 calc R
H46C H 0.0761 0.2377 0.9472 0.046 Uiso 1 1 calc R
C47 C 0.3278(12) 0.3721(7) 0.9700(6) 0.030(2) Uani 1 1 d .
H47A H 0.2759 0.3659 1.0223 0.046 Uiso 1 1 calc R
H47B H 0.3888 0.4400 0.9722 0.046 Uiso 1 1 calc R
H47C H 0.3966 0.3243 0.9664 0.046 Uiso 1 1 calc R
C48 C 0.4848(10) 0.3222(7) 0.7914(6) 0.026(2) Uani 1 1 d .
C49 C 0.4659(12) 0.2164(8) 0.8195(8) 0.039(3) Uani 1 1 d .
H49A H 0.3751 0.1730 0.7852 0.058 Uiso 1 1 calc R
H49B H 0.4517 0.2191 0.8810 0.058 Uiso 1 1 calc R
H49C H 0.5588 0.1899 0.8101 0.058 Uiso 1 1 calc R
C50 C 0.6180(10) 0.3901(8) 0.8535(7) 0.034(2) Uani 1 1 d .
H50A H 0.7141 0.3655 0.8489 0.050 Uiso 1 1 calc R
H50B H 0.5925 0.3894 0.9130 0.050 Uiso 1 1 calc R
H50C H 0.6319 0.4584 0.8378 0.050 Uiso 1 1 calc R
C51 C 0.5427(11) 0.3223(8) 0.7017(7) 0.035(2) Uani 1 1 d .
H51A H 0.5409 0.3870 0.6803 0.052 Uiso 1 1 calc R
H51B H 0.4750 0.2693 0.6613 0.052 Uiso 1 1 calc R
H51C H 0.6489 0.3107 0.7063 0.052 Uiso 1 1 calc R
C52 C 0.7872(9) 0.9436(7) 0.8330(6) 0.0192(18) Uani 1 1 d .
C53 C 0.7602(10) 0.8878(7) 0.9125(6) 0.024(2) Uani 1 1 d .
H53A H 0.7915 0.8233 0.9039 0.036 Uiso 1 1 calc R
H53B H 0.6499 0.8769 0.9203 0.036 Uiso 1 1 calc R
H53C H 0.8217 0.9275 0.9639 0.036 Uiso 1 1 calc R
C54 C 0.9562(9) 0.9488(7) 0.8157(6) 0.023(2) Uani 1 1 d .
H54A H 1.0254 0.9733 0.8695 0.035 Uiso 1 1 calc R
H54B H 0.9809 0.9944 0.7720 0.035 Uiso 1 1 calc R
H54C H 0.9702 0.8822 0.7946 0.035 Uiso 1 1 calc R
C55 C 0.7607(9) 1.0498(6) 0.8556(6) 0.0169(17) Uani 1 1 d .
H55A H 0.8121 1.0760 0.9139 0.025 Uiso 1 1 calc R
H55B H 0.6492 1.0481 0.8537 0.025 Uiso 1 1 calc R
H55C H 0.8038 1.0929 0.8136 0.025 Uiso 1 1 calc R
C56 C 0.6938(10) 0.9285(6) 0.6331(6) 0.0191(18) Uani 1 1 d .
C57 C 0.8461(10) 0.9047(8) 0.6072(6) 0.029(2) Uani 1 1 d .
H57A H 0.8640 0.9283 0.5510 0.043 Uiso 1 1 calc R
H57B H 0.8400 0.8324 0.6030 0.043 Uiso 1 1 calc R
H57C H 0.9319 0.9382 0.6510 0.043 Uiso 1 1 calc R
C58 C 0.7027(11) 1.0412(7) 0.6414(6) 0.027(2) Uani 1 1 d .
H58A H 0.7941 1.0745 0.6815 0.040 Uiso 1 1 calc R
H58B H 0.6090 1.0562 0.6636 0.040 Uiso 1 1 calc R
H58C H 0.7108 1.0651 0.5845 0.040 Uiso 1 1 calc R
C59 C 0.5647(11) 0.8797(7) 0.5597(5) 0.025(2) Uani 1 1 d .
H59A H 0.4662 0.8966 0.5729 0.037 Uiso 1 1 calc R
H59B H 0.5548 0.8071 0.5546 0.037 Uiso 1 1 calc R
H59C H 0.5909 0.9043 0.5051 0.037 Uiso 1 1 calc R
H5 H 0.444(10) 0.554(7) 0.882(5) 0.02(2) Uiso 1 1 d .
H6 H 0.306(16) 0.554(4) 0.681(2) 0.10(5) Uiso 1 1 d D

loop_
_atom_site_aniso_label
_atom_site_aniso_U_11
_atom_site_aniso_U_22
_atom_site_aniso_U_33
_atom_site_aniso_U_23
_atom_site_aniso_U_13
_atom_site_aniso_U_12
Pt1 0.01203(15) 0.01087(16) 0.01372(16) 0.00241(12) 0.00041(11) 0.00010(12)
Os1 0.01216(16) 0.01195(17) 0.01269(16) 0.00110(13) -0.00006(11) 0.00168(13)
Os2 0.01026(15) 0.01056(16) 0.01311(16) 0.00182(12) 0.00158(11) 0.00165(12)
Os3 0.01100(15) 0.01080(17) 0.01502(16) 0.00053(13) 0.00168(12) 0.00170(12)
P1 0.0120(10) 0.0145(11) 0.0153(10) 0.0028(8) 0.0001(8) 0.0003(8)
P2 0.0116(10) 0.0126(11) 0.0162(10) 0.0034(8) 0.0015(8) 0.0026(8)
O11 0.018(3) 0.033(4) 0.036(4) 0.003(3) -0.008(3) 0.000(3)
O12 0.024(3) 0.031(4) 0.023(3) -0.005(3) 0.009(3) 0.003(3)
O13 0.030(3) 0.018(3) 0.022(3) 0.007(3) -0.003(3) 0.007(3)
O21 0.028(3) 0.033(4) 0.025(3) 0.001(3) 0.011(3) 0.014(3)
O22 0.015(3) 0.027(4) 0.029(3) 0.010(3) 0.002(3) 0.006(3)
O31 0.030(4) 0.017(3) 0.031(3) 0.005(3) 0.001(3) 0.010(3)
O32 0.027(3) 0.033(4) 0.027(3) -0.005(3) 0.003(3) 0.006(3)
C2 0.015(4) 0.008(4) 0.015(4) -0.001(3) 0.005(3) 0.000(3)
C3 0.016(4) 0.012(4) 0.016(4) 0.001(3) 0.002(3) 0.000(3)
C4 0.013(4) 0.029(5) 0.017(4) 0.000(4) 0.005(3) -0.002(4)
C11 0.023(5) 0.010(4) 0.019(4) 0.005(3) 0.001(3) 0.010(4)
C12 0.014(4) 0.009(4) 0.025(5) -0.004(4) -0.004(3) -0.005(3)
C13 0.012(4) 0.025(5) 0.012(4) -0.007(4) 0.004(3) -0.003(4)
C21 0.016(4) 0.015(4) 0.017(4) 0.005(3) -0.003(3) -0.002(3)
C22 0.011(4) 0.022(5) 0.013(4) 0.003(3) -0.005(3) -0.002(3)
C31 0.021(4) 0.010(4) 0.019(4) 0.001(3) 0.002(3) 0.002(3)
C32 0.013(4) 0.010(4) 0.022(4) 0.005(3) 0.005(3) -0.003(3)
C40 0.015(4) 0.020(5) 0.025(5) -0.003(4) -0.002(3) 0.000(4)
C41 0.031(5) 0.012(4) 0.018(4) -0.003(3) 0.004(4) 0.003(4)
C42 0.016(4) 0.022(5) 0.028(5) 0.006(4) -0.005(4) 0.000(4)
C43 0.037(5) 0.015(5) 0.027(5) 0.001(4) 0.001(4) -0.003(4)
C44 0.022(4) 0.019(5) 0.015(4) 0.010(4) -0.001(3) -0.003(4)
C45 0.026(5) 0.025(5) 0.028(5) -0.007(4) 0.013(4) -0.004(4)
C46 0.034(5) 0.027(6) 0.024(5) 0.012(4) 0.000(4) -0.012(4)
C47 0.041(6) 0.025(5) 0.020(5) 0.009(4) -0.005(4) -0.006(4)
C48 0.020(4) 0.020(5) 0.036(5) 0.001(4) -0.004(4) 0.006(4)
C49 0.038(6) 0.022(6) 0.054(7) 0.004(5) -0.011(5) 0.009(5)
C50 0.016(5) 0.029(6) 0.056(7) 0.012(5) -0.002(4) 0.005(4)
C51 0.025(5) 0.033(6) 0.049(6) -0.006(5) 0.007(5) 0.016(5)
C52 0.014(4) 0.018(5) 0.023(4) 0.000(4) -0.002(3) 0.002(3)
C53 0.023(5) 0.020(5) 0.022(5) -0.007(4) -0.005(4) -0.005(4)
C54 0.013(4) 0.027(5) 0.029(5) -0.001(4) -0.002(4) 0.006(4)
C55 0.018(4) 0.003(4) 0.029(5) 0.002(3) -0.003(3) 0.003(3)
C56 0.023(4) 0.015(4) 0.022(4) 0.010(4) 0.009(4) 0.003(4)
C57 0.020(5) 0.039(6) 0.029(5) 0.010(5) 0.007(4) 0.008(4)
C58 0.029(5) 0.025(5) 0.028(5) 0.013(4) 0.003(4) 0.006(4)
C59 0.033(5) 0.026(5) 0.018(4) 0.008(4) 0.004(4) 0.009(4)

loop_
_atom_type_symbol
_atom_type_description
_atom_type_scat_dispersion_real
_atom_type_scat_dispersion_imag
_atom_type_scat_source
C C 0.0033 0.0016 'International Tables Vol C Tables 4.2.6.8 and 6.1.1.4'
H H 0.0000 0.0000 'International Tables Vol C Tables 4.2.6.8 and 6.1.1.4'
O O 0.0106 0.0060 'International Tables Vol C Tables 4.2.6.8 and 6.1.1.4'
P P 0.1023 0.0942 'International Tables Vol C Tables 4.2.6.8 and 6.1.1.4'
Os Os -1.2165 7.6030 'International Tables Vol C Tables 4.2.6.8 and 6.1.1.4'
Pt Pt -1.7033 8.3905 'International Tables Vol C Tables 4.2.6.8 and 6.1.1.4'

loop_
_geom_angle_atom_site_label_1
_geom_angle_atom_site_label_2
_geom_angle_atom_site_label_3
_geom_angle
P1 Pt1 Os2 144.73(5)
P1 Pt1 Os1 122.20(5)
Os2 Pt1 Os1 59.599(11)
P1 Pt1 H5 89(3)
Os2 Pt1 H5 100(3)
Os1 Pt1 H5 149(3)
P1 Pt1 H6 97(2)
Os2 Pt1 H6 72(4)
Os1 Pt1 H6 28.4(9)
H5 Pt1 H6 172(6)
C11 Os1 C13 90.7(3)
C11 Os1 C12 95.2(3)
C13 Os1 C12 89.4(3)
C11 Os1 C3 91.2(3)
C13 Os1 C3 93.3(3)
C12 Os1 C3 173.0(3)
C11 Os1 Os2 150.5(2)
C13 Os1 Os2 118.8(2)
C12 Os1 Os2 84.3(2)
C3 Os1 Os2 88.8(2)
C11 Os1 Os3 138.3(2)
C13 Os1 Os3 81.8(2)
C12 Os1 Os3 125.4(2)
C3 Os1 Os3 48.9(2)
Os2 Os1 Os3 55.375(10)
C11 Os1 Pt1 97.0(2)
C13 Os1 Pt1 164.7(2)
C12 Os1 Pt1 103.0(3)
C3 Os1 Pt1 73.4(2)
Os2 Os1 Pt1 54.813(10)
Os3 Os1 Pt1 83.646(13)
C11 Os1 H6 83(4)
C13 Os1 H6 167.0(9)
C12 Os1 H6 80(3)
C3 Os1 H6 98(2)
Os2 Os1 H6 68(4)
Os3 Os1 H6 110.5(19)
Pt1 Os1 H6 28.4(9)
C22 Os2 C21 85.4(3)
C22 Os2 C1 95.2(3)
C21 Os2 C1 163.2(3)
C22 Os2 P2 104.0(3)
C21 Os2 P2 97.9(3)
C1 Os2 P2 98.2(2)
C22 Os2 Os3 134.0(3)
C21 Os2 Os3 133.3(2)
C1 Os2 Os3 55.5(2)
P2 Os2 Os3 54.97(5)
C22 Os2 Pt1 88.1(3)
C21 Os2 Pt1 114.1(3)
C1 Os2 Pt1 49.2(2)
P2 Os2 Pt1 146.67(5)
Os3 Os2 Pt1 94.291(14)
C22 Os2 Os1 151.3(3)
C21 Os2 Os1 94.8(2)
C1 Os2 Os1 76.68(19)
P2 Os2 Os1 104.40(5)
Os3 Os2 Os1 63.110(12)
Pt1 Os2 Os1 65.587(12)
C31 Os3 C32 86.2(3)
C31 Os3 C3 100.8(3)
C32 Os3 C3 109.8(3)
C31 Os3 C2 129.9(3)
C32 Os3 C2 88.2(3)
C3 Os3 C2 36.5(3)
C31 Os3 P2 99.3(3)
C32 Os3 P2 102.3(2)
C3 Os3 P2 142.9(2)
C2 Os3 P2 130.4(2)
C31 Os3 C1 165.8(3)
C32 Os3 C1 98.0(3)
C3 Os3 C1 65.0(3)
C2 Os3 C1 37.4(3)
P2 Os3 C1 93.03(18)
C31 Os3 Os2 133.6(3)
C32 Os3 Os2 131.4(2)
C3 Os3 Os2 91.2(2)
C2 Os3 Os2 83.9(2)
P2 Os3 Os2 52.87(5)
C1 Os3 Os2 51.22(18)
C31 Os3 Os1 96.5(2)
C32 Os3 Os1 155.3(2)
C3 Os3 Os1 45.5(2)
C2 Os3 Os1 71.1(2)
P2 Os3 Os1 101.52(5)
C1 Os3 Os1 74.05(19)
Os2 Os3 Os1 61.515(12)
C40 P1 C48 108.2(4)
C40 P1 C44 107.5(4)
C48 P1 C44 108.2(4)
C40 P1 Pt1 115.3(3)
C48 P1 Pt1 110.2(3)
C44 P1 Pt1 107.2(3)
C56 P2 C52 109.7(4)
C56 P2 Os2 118.9(3)
C52 P2 Os2 117.4(3)
C56 P2 Os3 120.0(3)
C52 P2 Os3 114.7(3)
Os2 P2 Os3 72.16(6)
C2 C1 Os2 128.7(5)
C2 C1 Os3 68.0(4)
Os2 C1 Os3 73.3(2)
C2 C1 H1 112.6
Os2 C1 H1 112.6
Os3 C1 H1 112.6
C3 C2 C1 117.2(7)
C3 C2 C4 124.1(7)
C1 C2 C4 118.7(7)
C3 C2 Os3 70.8(5)
C1 C2 Os3 74.6(4)
C4 C2 Os3 125.0(6)
C2 C3 Os1 121.0(6)
C2 C3 Os3 72.6(5)
Os1 C3 Os3 85.6(3)
C2 C3 H3 119.3
Os1 C3 H3 119.3
Os3 C3 H3 119.3
C2 C4 H4A 109.5
C2 C4 H4B 109.5
H4A C4 H4B 109.5
C2 C4 H4C 109.5
H4A C4 H4C 109.5
H4B C4 H4C 109.5
O11 C11 Os1 179.0(8)
O12 C12 Os1 176.6(7)
O13 C13 Os1 174.6(7)
O21 C21 Os2 178.9(7)
O22 C22 Os2 177.9(7)
O31 C31 Os3 178.1(7)
O32 C32 Os3 176.7(7)
C43 C40 C42 108.5(7)
C43 C40 C41 106.5(7)
C42 C40 C41 106.7(7)
C43 C40 P1 115.7(6)
C42 C40 P1 108.1(6)
C41 C40 P1 110.8(6)
C40 C41 H41A 109.5
C40 C41 H41B 109.5
H41A C41 H41B 109.5
C40 C41 H41C 109.5
H41A C41 H41C 109.5
H41B C41 H41C 109.5
C40 C42 H42A 109.5
C40 C42 H42B 109.5
H42A C42 H42B 109.5
C40 C42 H42C 109.5
H42A C42 H42C 109.5
H42B C42 H42C 109.5
C40 C43 H43A 109.5
C40 C43 H43B 109.5
H43A C43 H43B 109.5
C40 C43 H43C 109.5
H43A C43 H43C 109.5
H43B C43 H43C 109.5
C46 C44 C47 106.5(7)
C46 C44 C45 109.2(8)
C47 C44 C45 105.3(8)
C46 C44 P1 116.4(6)
C47 C44 P1 110.3(6)
C45 C44 P1 108.4(6)
C44 C45 H45A 109.5
C44 C45 H45B 109.5
H45A C45 H45B 109.5
C44 C45 H45C 109.5
H45A C45 H45C 109.5
H45B C45 H45C 109.5
C44 C46 H46A 109.5
C44 C46 H46B 109.5
H46A C46 H46B 109.5
C44 C46 H46C 109.5
H46A C46 H46C 109.5
H46B C46 H46C 109.5
C44 C47 H47A 109.5
C44 C47 H47B 109.5
H47A C47 H47B 109.5
C44 C47 H47C 109.5
H47A C47 H47C 109.5
H47B C47 H47C 109.5
C49 C48 C51 109.5(8)
C49 C48 C50 107.5(8)
C51 C48 C50 104.9(8)
C49 C48 P1 115.4(7)
C51 C48 P1 108.7(6)
C50 C48 P1 110.4(6)
C48 C49 H49A 109.5
C48 C49 H49B 109.5
H49A C49 H49B 109.5
C48 C49 H49C 109.5
H49A C49 H49C 109.5
H49B C49 H49C 109.5
C48 C50 H50A 109.5
C48 C50 H50B 109.5
H50A C50 H50B 109.5
C48 C50 H50C 109.5
H50A C50 H50C 109.5
H50B C50 H50C 109.5
C48 C51 H51A 109.5
C48 C51 H51B 109.5
H51A C51 H51B 109.5
C48 C51 H51C 109.5
H51A C51 H51C 109.5
H51B C51 H51C 109.5
C53 C52 C54 108.5(7)
C53 C52 C55 107.2(7)
C54 C52 C55 109.4(7)
C53 C52 P2 108.5(6)
C54 C52 P2 112.2(6)
C55 C52 P2 111.0(6)
C52 C53 H53A 109.5
C52 C53 H53B 109.5
H53A C53 H53B 109.5
C52 C53 H53C 109.5
H53A C53 H53C 109.5
H53B C53 H53C 109.5
C52 C54 H54A 109.5
C52 C54 H54B 109.5
H54A C54 H54B 109.5
C52 C54 H54C 109.5
H54A C54 H54C 109.5
H54B C54 H54C 109.5
C52 C55 H55A 109.5
C52 C55 H55B 109.5
H55A C55 H55B 109.5
C52 C55 H55C 109.5
H55A C55 H55C 109.5
H55B C55 H55C 109.5
C58 C56 C57 110.0(8)
C58 C56 C59 108.2(7)
C57 C56 C59 107.4(7)
C58 C56 P2 111.3(6)
C57 C56 P2 111.8(6)
C59 C56 P2 108.0(6)
C56 C57 H57A 109.5
C56 C57 H57B 109.5
H57A C57 H57B 109.5
C56 C57 H57C 109.5
H57A C57 H57C 109.5
H57B C57 H57C 109.5
C56 C58 H58A 109.5
C56 C58 H58B 109.5
H58A C58 H58B 109.5
C56 C58 H58C 109.5
H58A C58 H58C 109.5
H58B C58 H58C 109.5
C56 C59 H59A 109.5
C56 C59 H59B 109.5
H59A C59 H59B 109.5
C56 C59 H59C 109.5
H59A C59 H59C 109.5
H59B C59 H59C 109.5

loop_
_geom_bond_atom_site_label_1
_geom_bond_atom_site_label_2
_geom_bond_distance
Pt1 P1 2.309(2)
Pt1 Os2 2.7669(5)
Pt1 Os1 3.0829(5)
Pt1 H5 1.51(8)
Pt1 H6 1.75(2)
Os1 C11 1.904(9)
Os1 C13 1.912(9)
Os1 C12 1.951(9)
Os1 C3 2.119(8)
Os1 Os2 2.9201(5)
Os1 Os3 2.9631(5)
Os1 H6 1.75(2)
Os2 C22 1.873(8)
Os2 C21 1.874(9)
Os2 C1 2.226(7)
Os2 P2 2.290(2)
Os2 Os3 2.7339(5)
Os3 C31 1.875(8)
Os3 C32 1.882(9)
Os3 C3 2.239(8)
Os3 C2 2.263(8)
Os3 P2 2.352(2)
Os3 C1 2.353(8)
P1 C40 1.903(9)
P1 C48 1.912(9)
P1 C44 1.922(9)
P2 C56 1.904(8)
P2 C52 1.922(9)
O11 C11 1.146(11)
O12 C12 1.142(10)
O13 C13 1.135(10)
O21 C21 1.154(10)
O22 C22 1.153(9)
O31 C31 1.149(10)
O32 C32 1.147(10)
C1 C2 1.483(10)
C1 H1 1.0000
C2 C3 1.412(11)
C2 C4 1.494(11)
C3 H3 1.0000
C4 H4A 0.9800
C4 H4B 0.9800
C4 H4C 0.9800
C40 C43 1.529(12)
C40 C42 1.539(11)
C40 C41 1.542(12)
C41 H41A 0.9800
C41 H41B 0.9800
C41 H41C 0.9800
C42 H42A 0.9800
C42 H42B 0.9800
C42 H42C 0.9800
C43 H43A 0.9800
C43 H43B 0.9800
C43 H43C 0.9800
C44 C46 1.529(12)
C44 C47 1.535(12)
C44 C45 1.549(13)
C45 H45A 0.9800
C45 H45B 0.9800
C45 H45C 0.9800
C46 H46A 0.9800
C46 H46B 0.9800
C46 H46C 0.9800
C47 H47A 0.9800
C47 H47B 0.9800
C47 H47C 0.9800
C48 C49 1.540(14)
C48 C51 1.541(14)
C48 C50 1.544(13)
C49 H49A 0.9800
C49 H49B 0.9800
C49 H49C 0.9800
C50 H50A 0.9800
C50 H50B 0.9800
C50 H50C 0.9800
C51 H51A 0.9800
C51 H51B 0.9800
C51 H51C 0.9800
C52 C53 1.532(12)
C52 C54 1.536(11)
C52 C55 1.537(11)
C53 H53A 0.9800
C53 H53B 0.9800
C53 H53C 0.9800
C54 H54A 0.9800
C54 H54B 0.9800
C54 H54C 0.9800
C55 H55A 0.9800
C55 H55B 0.9800
C55 H55C 0.9800
C56 C58 1.529(12)
C56 C57 1.531(12)
C56 C59 1.540(12)
C57 H57A 0.9800
C57 H57B 0.9800
C57 H57C 0.9800
C58 H58A 0.9800
C58 H58B 0.9800
C58 H58C 0.9800
C59 H59A 0.9800
C59 H59B 0.9800
C59 H59C 0.9800
